data_2227633
loop_
_publ_author_name
'Liu, Hai-Yan'
'Liu, Li-Xin'
'Sha, Jing-Quan'
'Yu, Lian-Sheng'

_publ_section_title
;
 <i>catena</i>-Poly[[(5-carboxy-2<i>H</i>-1,2,3-triazole-4-carboxylato-\k^2^<i>N</i>^3^,<i>O</i>^4^)sodium]-di-\m-aqua-\k^4^<i>O</i>:<i>O</i>]
;
_journal_coeditor_code HY2351
_journal_issue 10
_journal_name_full 'Acta Crystallographica Section E'
_journal_page_first m1336
_journal_page_last m1337
_journal_paper_doi 10.1107/S1600536810037384
_journal_volume 66
_journal_year 2010
_chemical_formula_iupac '[Na(C4 H2 N3 O4) (H2 O)2]'
_chemical_formula_moiety 'C4 H6 N3 Na O6'
_chemical_formula_sum 'C4 H6 N3 Na O6'
_chemical_formula_weight 215.11
_chemical_name_systematic
;
<i>catena</i>-Poly[[(5-carboxy-2<i>H</i>-1,2,3-triazole-4-carboxylato-
\k^2^<i>N</i>^3^,<i>O</i>^4^)sodium]-di-\m-aqua-\k^4^<i>O</i>:<i>O</i>]
;
_space_group_IT_number 14
_symmetry_cell_setting monoclinic
_symmetry_space_group_name_Hall '-P 2yn'
_symmetry_space_group_name_H-M 'P 1 21/n 1'
_atom_sites_solution_hydrogens geom
_atom_sites_solution_primary direct
_atom_sites_solution_secondary difmap
_audit_creation_method SHELXL-97
_cell_angle_alpha 90.00
_cell_angle_beta 95.6470(10)
_cell_angle_gamma 90.00
_cell_formula_units_Z 4
_cell_length_a 6.8706(9)
_cell_length_b 10.6280(13)
_cell_length_c 11.5585(14)
_cell_measurement_reflns_used 2984
_cell_measurement_temperature 293(2)
_cell_measurement_theta_max 28.23
_cell_measurement_theta_min 2.61
_cell_volume 839.91(18)
_computing_cell_refinement 'SAINT (Bruker, 2007)'
_computing_data_collection 'SMART (Bruker, 2007)'
_computing_data_reduction 'SAINT (Bruker, 2007)'
_computing_molecular_graphics 'SHELXTL (Sheldrick, 2008) and <i>Mercury</i> (Macrae <i>et al.</i>, 2006)'
_computing_publication_material 'SHELXTL (Sheldrick, 2008)'
_computing_structure_refinement 'SHELXL97 (Sheldrick, 2008)'
_computing_structure_solution 'SHELXS97 (Sheldrick, 2008)'
_diffrn_ambient_temperature 293(2)
_diffrn_measured_fraction_theta_full 0.998
_diffrn_measured_fraction_theta_max 0.998
_diffrn_measurement_device_type 'Bruker APEX CCD'
_diffrn_measurement_method '\f and \w scans'
_diffrn_radiation_monochromator graphite
_diffrn_radiation_source 'fine-focus sealed tube'
_diffrn_radiation_type MoK\a
_diffrn_radiation_wavelength 0.71073
_diffrn_reflns_av_R_equivalents 0.0261
_diffrn_reflns_av_sigmaI/netI 0.0262
_diffrn_reflns_limit_h_max 8
_diffrn_reflns_limit_h_min -8
_diffrn_reflns_limit_k_max 13
_diffrn_reflns_limit_k_min -9
_diffrn_reflns_limit_l_max 14
_diffrn_reflns_limit_l_min -14
_diffrn_reflns_number 4453
_diffrn_reflns_theta_full 25.98
_diffrn_reflns_theta_max 25.98
_diffrn_reflns_theta_min 2.61
_exptl_absorpt_coefficient_mu 0.200
_exptl_absorpt_correction_T_max 0.965
_exptl_absorpt_correction_T_min 0.955
_exptl_absorpt_correction_type multi-scan
_exptl_absorpt_process_details '(SADABS; Sheldrick, 1996)'
_exptl_crystal_colour colorless
_exptl_crystal_density_diffrn 1.701
_exptl_crystal_density_meas 1.701
_exptl_crystal_density_method 'not measured'
_exptl_crystal_description block
_exptl_crystal_F_000 440
_exptl_crystal_size_max 0.23
_exptl_crystal_size_mid 0.22
_exptl_crystal_size_min 0.18
_refine_diff_density_max 0.470
_refine_diff_density_min -0.593
_refine_ls_extinction_method none
_refine_ls_goodness_of_fit_ref 1.001
_refine_ls_hydrogen_treatment mixed
_refine_ls_matrix_type full
_refine_ls_number_parameters 148
_refine_ls_number_reflns 1658
_refine_ls_number_restraints 4
_refine_ls_restrained_S_all 1.000
_refine_ls_R_factor_all 0.0437
_refine_ls_R_factor_gt 0.0411
_refine_ls_shift/su_max 0.001
_refine_ls_shift/su_mean 0.000
_refine_ls_structure_factor_coef Fsqd
_refine_ls_weighting_details 'calc w=1/[\s^2^(Fo^2^)+(0.0608P)^2^+0.3697P] where P=(Fo^2^+2Fc^2^)/3'
_refine_ls_weighting_scheme calc
_refine_ls_wR_factor_gt 0.1003
_refine_ls_wR_factor_ref 0.1020
_reflns_number_gt 1509
_reflns_number_total 1658
_reflns_threshold_expression >2\s(I)
_cod_data_source_file hy2351.cif
_cod_data_source_block I
_cod_original_sg_symbol_H-M 'P 21/n'
_cod_database_code 2227633
_cod_database_fobs_code 2227633

loop_
_symmetry_equiv_pos_as_xyz
'x, y, z'
'-x+1/2, y+1/2, -z+1/2'
'-x, -y, -z'
'x-1/2, -y-1/2, z-1/2'

loop_
_atom_site_type_symbol
_atom_site_label
_atom_site_fract_x
_atom_site_fract_y
_atom_site_fract_z
_atom_site_U_iso_or_equiv
_atom_site_adp_type
_atom_site_calc_flag
_atom_site_refinement_flags
_atom_site_occupancy
_atom_site_disorder_assembly
_atom_site_disorder_group
H H5B 0.091(4) 1.1695(18) 0.910(3) 0.081(10) Uiso d D 1 . .
H H5A 0.028(4) 1.076(3) 0.8361(16) 0.071(8) Uiso d D 1 . .
H H6A 0.503(3) 1.018(2) 1.1923(15) 0.054(7) Uiso d D 1 . .
H H6B 0.433(4) 1.1154(18) 1.136(2) 0.056(7) Uiso d D 1 . .
Na Na1 0.25079(9) 0.92974(6) 0.99461(6) 0.0348(2) Uani d . 1 . .
O O1 0.11703(17) 0.54042(11) 0.85612(9) 0.0331(3) Uani d . 1 . .
O O2 0.15004(18) 0.74783(11) 0.87493(10) 0.0347(3) Uani d . 1 . .
N N1 0.34905(19) 0.72021(12) 1.09099(11) 0.0260(3) Uani d . 1 . .
O O6 0.4709(2) 1.04572(12) 1.12560(11) 0.0364(3) Uani d D 1 . .
O O3 0.20462(18) 0.34772(11) 0.96846(10) 0.0348(3) Uani d . 1 . .
H H3 0.1733 0.4126 0.9330 0.042 Uiso calc R 1 . .
O O5 0.0576(2) 1.09590(12) 0.90710(11) 0.0388(3) Uani d D 1 . .
N N3 0.42462(19) 0.54647(13) 1.19491(11) 0.0276(3) Uani d . 1 . .
O O4 0.3474(2) 0.29745(11) 1.14248(11) 0.0420(3) Uani d . 1 . .
N N2 0.4322(2) 0.67011(13) 1.18801(11) 0.0282(3) Uani d . 1 . .
C C2 0.3282(2) 0.51189(14) 1.09393(12) 0.0225(3) Uani d . 1 . .
C C4 0.2933(2) 0.37598(15) 1.06997(14) 0.0279(3) Uani d . 1 . .
C C3 0.2809(2) 0.62053(14) 1.02900(12) 0.0216(3) Uani d . 1 . .
C C1 0.1755(2) 0.63899(14) 0.91084(12) 0.0243(3) Uani d . 1 . .
H H2 0.499(3) 0.719(2) 1.2488(19) 0.045(6) Uiso d . 1 . .

loop_
_atom_site_aniso_label
_atom_site_aniso_U_11
_atom_site_aniso_U_22
_atom_site_aniso_U_33
_atom_site_aniso_U_12
_atom_site_aniso_U_13
_atom_site_aniso_U_23
Na1 0.0355(4) 0.0270(4) 0.0401(4) -0.0001(3) -0.0051(3) 0.0002(3)
O1 0.0393(6) 0.0318(6) 0.0254(6) -0.0025(5) -0.0109(5) -0.0054(5)
O2 0.0422(7) 0.0302(6) 0.0280(6) -0.0002(5) -0.0147(5) 0.0058(5)
N1 0.0289(7) 0.0246(7) 0.0226(6) 0.0010(5) -0.0072(5) -0.0012(5)
O6 0.0493(8) 0.0284(7) 0.0300(6) 0.0013(5) -0.0030(5) -0.0014(5)
O3 0.0438(7) 0.0226(6) 0.0366(6) -0.0034(5) -0.0025(5) -0.0036(5)
O5 0.0505(8) 0.0310(7) 0.0327(7) 0.0001(6) -0.0066(6) -0.0020(5)
N3 0.0309(7) 0.0281(7) 0.0226(6) 0.0028(5) -0.0042(5) 0.0021(5)
O4 0.0553(8) 0.0258(6) 0.0443(7) 0.0062(5) 0.0022(6) 0.0097(5)
N2 0.0334(7) 0.0278(7) 0.0212(6) 0.0014(6) -0.0088(5) -0.0025(5)
C2 0.0216(7) 0.0241(8) 0.0215(7) 0.0018(5) -0.0003(5) 0.0006(6)
C4 0.0274(8) 0.0241(8) 0.0323(8) 0.0011(6) 0.0040(6) 0.0001(6)
C3 0.0206(7) 0.0233(7) 0.0198(7) 0.0008(5) -0.0035(5) -0.0007(5)
C1 0.0221(7) 0.0292(8) 0.0204(7) 0.0004(6) -0.0050(5) 0.0006(6)

loop_
_atom_type_symbol
_atom_type_description
_atom_type_scat_dispersion_real
_atom_type_scat_dispersion_imag
_atom_type_scat_source
C C 0.0033 0.0016 'International Tables Vol C Tables 4.2.6.8 and 6.1.1.4'
H H 0.0000 0.0000 'International Tables Vol C Tables 4.2.6.8 and 6.1.1.4'
N N 0.0061 0.0033 'International Tables Vol C Tables 4.2.6.8 and 6.1.1.4'
O O 0.0106 0.0060 'International Tables Vol C Tables 4.2.6.8 and 6.1.1.4'
Na Na 0.0362 0.0249 'International Tables Vol C Tables 4.2.6.8 and 6.1.1.4'

loop_
_geom_angle_atom_site_label_1
_geom_angle_atom_site_label_2
_geom_angle_atom_site_label_3
_geom_angle_site_symmetry_1
_geom_angle_site_symmetry_3
_geom_angle
_geom_angle_publ_flag
O5 Na1 O6 . . 100.34(5) ?
O5 Na1 O2 . . 103.44(5) ?
O6 Na1 O2 . . 154.19(5) ?
O5 Na1 O6 . 3_677 96.45(5) ?
O6 Na1 O6 . 3_677 79.94(5) ?
O2 Na1 O6 . 3_677 87.54(5) ?
O5 Na1 O5 . 3_577 79.20(5) ?
O6 Na1 O5 . 3_577 106.25(5) ?
O2 Na1 O5 . 3_577 88.03(5) ?
O6 Na1 O5 3_677 3_577 172.90(5) ?
O5 Na1 N1 . . 161.44(5) ?
O6 Na1 N1 . . 92.87(5) ?
O2 Na1 N1 . . 66.65(4) ?
O6 Na1 N1 3_677 . 98.66(5) ?
O5 Na1 N1 3_577 . 84.65(5) ?
O5 Na1 Na1 . 3_677 100.92(4) ?
O6 Na1 Na1 . 3_677 41.05(3) ?
O2 Na1 Na1 . 3_677 123.06(4) ?
O6 Na1 Na1 3_677 3_677 38.90(3) ?
O5 Na1 Na1 3_577 3_677 147.18(5) ?
N1 Na1 Na1 . 3_677 97.61(4) ?
O5 Na1 Na1 . 3_577 40.97(4) ?
O6 Na1 Na1 . 3_577 107.45(5) ?
O2 Na1 Na1 . 3_577 97.09(4) ?
O6 Na1 Na1 3_677 3_577 137.15(4) ?
O5 Na1 Na1 3_577 3_577 38.23(3) ?
N1 Na1 Na1 . 3_577 122.34(4) ?
Na1 Na1 Na1 3_677 3_577 132.86(4) ?
C1 O2 Na1 . . 121.94(9) ?
N2 N1 C3 . . 103.59(12) ?
N2 N1 Na1 . . 142.86(10) ?
C3 N1 Na1 . . 113.19(9) ?
Na1 O6 Na1 . 3_677 100.06(5) ?
Na1 O6 H6A . . 120.0(17) ?
Na1 O6 H6A 3_677 . 113.8(17) ?
Na1 O6 H6B . . 112.2(18) ?
Na1 O6 H6B 3_677 . 105.3(19) ?
H6A O6 H6B . . 105(2) ?
C4 O3 H3 . . 109.5 ?
Na1 O5 Na1 . 3_577 100.80(5) ?
Na1 O5 H5B . . 124(2) ?
Na1 O5 H5B 3_577 . 109(2) ?
Na1 O5 H5A . . 107.1(19) ?
Na1 O5 H5A 3_577 . 105.9(19) ?
H5B O5 H5A . . 109(3) ?
N2 N3 C2 . . 103.92(12) ?
N3 N2 N1 . . 115.94(12) ?
N3 N2 H2 . . 121.2(13) ?
N1 N2 H2 . . 122.8(13) ?
N3 C2 C3 . . 108.12(13) ?
N3 C2 C4 . . 119.18(13) ?
C3 C2 C4 . . 132.70(14) ?
O4 C4 O3 . . 123.18(15) ?
O4 C4 C2 . . 120.42(15) ?
O3 C4 C2 . . 116.40(13) ?
N1 C3 C2 . . 108.42(12) ?
N1 C3 C1 . . 119.88(13) ?
C2 C3 C1 . . 131.70(13) ?
O2 C1 O1 . . 125.34(14) ?
O2 C1 C3 . . 118.01(13) ?
O1 C1 C3 . . 116.64(13) ?

loop_
_geom_bond_atom_site_label_1
_geom_bond_atom_site_label_2
_geom_bond_site_symmetry_2
_geom_bond_distance
_geom_bond_publ_flag
Na1 O5 . 2.3747(15) ?
Na1 O6 . 2.3765(14) ?
Na1 O2 . 2.4377(13) ?
Na1 O6 3_677 2.4855(15) ?
Na1 O5 3_577 2.5157(16) ?
Na1 N1 . 2.5510(14) ?
O1 C1 . 1.2683(19) ?
O2 C1 . 1.2356(19) ?
N1 N2 . 1.3196(18) ?
N1 C3 . 1.3375(19) ?
O6 H6A . 0.84(2) ?
O6 H6B . 0.80(2) ?
O3 C4 . 1.303(2) ?
O3 H3 . 0.8200 ?
O5 H5B . 0.82(2) ?
O5 H5A . 0.85(2) ?
N3 N2 . 1.3178(19) ?
N3 C2 . 1.336(2) ?
O4 C4 . 1.215(2) ?
N2 H2 . 0.95(2) ?
C2 C3 . 1.398(2) ?
C2 C4 . 1.486(2) ?
C3 C1 . 1.4946(19) ?

loop_
_geom_hbond_atom_site_label_D
_geom_hbond_atom_site_label_H
_geom_hbond_atom_site_label_A
_geom_hbond_site_symmetry_A
_geom_hbond_distance_DH
_geom_hbond_distance_HA
_geom_hbond_distance_DA
_geom_hbond_angle_DHA
_geom_hbond_publ_flag
N2 H2 O2 4_676 0.95(2) 1.74(2) 2.652(2) 158(2) y
O3 H3 O1 . 0.82 1.65 2.468(2) 177 y
O5 H5A N3 4_575 0.85(2) 2.15(2) 2.949(2) 155(2) y
O5 H5B O3 1_565 0.82(2) 2.13(2) 2.923(2) 163(2) y
O6 H6A O1 4_676 0.84(2) 2.07(2) 2.902(2) 173(2) y
O6 H6B O4 1_565 0.80(2) 2.03(2) 2.819(2) 173(2) y
